data_4310552
loop_
_publ_author_name
'Bronya Clare'
'Niladri Sarker'
'Richard Shoemaker'
'John R. Hagadorn'

_publ_contact_author_address '215 UCB, Boulder, CO, 80309-0215, USA'
_publ_contact_author_name 'John R. Hagadorn'
_publ_section_title
;
 Synthesis and Characterization of Binucleating Bis(amidinate) Ligands and
 Their Dialuminum Complexes
;
_journal_name_full 'Inorganic Chemistry'
_journal_page_first 1159
_journal_page_last 1166
_journal_paper_doi 10.1021/ic035035p
_journal_volume 43
_journal_year 2004
_chemical_formula_sum 'C30 H46 N4 O2'
_chemical_formula_weight 494.71
_chemical_name_common iPr-L-DBF-H2
_chemical_name_systematic
; 
 ? 
;
_space_group_IT_number 15
_symmetry_cell_setting monoclinic
_symmetry_space_group_name_Hall '-C 2yc'
_symmetry_space_group_name_H-M 'C 1 2/c 1'
_atom_sites_solution_hydrogens geom
_atom_sites_solution_primary direct
_atom_sites_solution_secondary difmap
_audit_creation_method SHELXL-97
_cell_angle_alpha 90.00
_cell_angle_beta 109.01(3)
_cell_angle_gamma 90.00
_cell_formula_units_Z 4
_cell_length_a 18.874(4)
_cell_length_b 8.6297(17)
_cell_length_c 19.207(4)
_cell_measurement_temperature 135(2)
_cell_volume 2957.8(12)
_computing_cell_refinement 'SAINT, Bruker'
_computing_data_collection 'SMART, Bruker'
_computing_data_reduction 'SAINT, Bruker'
_computing_molecular_graphics 'SHELXTL, Bruker'
_computing_structure_refinement 'SHELXL-97 (Sheldrick, 1997)'
_computing_structure_solution 'SHELXS-97 (Sheldrick, 1990)'
_diffrn_ambient_temperature 135(2)
_diffrn_measured_fraction_theta_full 1.000
_diffrn_measured_fraction_theta_max 1.000
_diffrn_measurement_device_type 'Siemens SMART CCD'
_diffrn_measurement_method '\w scans'
_diffrn_radiation_monochromator graphite
_diffrn_radiation_source 'fine-focus sealed tube'
_diffrn_radiation_type MoK\a
_diffrn_radiation_wavelength 0.71073
_diffrn_reflns_av_R_equivalents 0.0471
_diffrn_reflns_av_sigmaI/netI 0.0474
_diffrn_reflns_limit_h_max 15
_diffrn_reflns_limit_h_min -22
_diffrn_reflns_limit_k_max 10
_diffrn_reflns_limit_k_min -10
_diffrn_reflns_limit_l_max 22
_diffrn_reflns_limit_l_min -22
_diffrn_reflns_number 8989
_diffrn_reflns_theta_full 25.03
_diffrn_reflns_theta_max 25.03
_diffrn_reflns_theta_min 2.24
_exptl_absorpt_coefficient_mu 0.070
_exptl_absorpt_correction_T_max 1.000
_exptl_absorpt_correction_T_min 0.622
_exptl_absorpt_correction_type multi-scan
_exptl_absorpt_process_details
;
absorption correction applied using SADABS 
(Blessing, R. H. Acta Crystallogr., Sect. A 1995, 51, 33-38) 
;
_exptl_crystal_colour colorless
_exptl_crystal_density_diffrn 1.111
_exptl_crystal_density_method 'not measured'
_exptl_crystal_F_000 1080
_refine_diff_density_max 0.387
_refine_diff_density_min -0.366
_refine_diff_density_rms 0.048
_refine_ls_extinction_method none
_refine_ls_goodness_of_fit_ref 1.038
_refine_ls_hydrogen_treatment mixed
_refine_ls_matrix_type full
_refine_ls_number_parameters 169
_refine_ls_number_reflns 2620
_refine_ls_number_restraints 0
_refine_ls_restrained_S_all 1.038
_refine_ls_R_factor_all 0.0910
_refine_ls_R_factor_gt 0.0592
_refine_ls_shift/su_max 0.000
_refine_ls_shift/su_mean 0.000
_refine_ls_structure_factor_coef Fsqd
_refine_ls_weighting_details 'calc w=1/[\s^2^(Fo^2^)+(0.1095P)^2^+0.0000P] where P=(Fo^2^+2Fc^2^)/3'
_refine_ls_weighting_scheme calc
_refine_ls_wR_factor_gt 0.1620
_refine_ls_wR_factor_ref 0.1770
_reflns_number_gt 1735
_reflns_number_total 2620
_reflns_threshold_expression >2sigma(I)
_cod_data_source_file ic035035psi20031120_045438_1.cif
_cod_data_source_block jrh006
_cod_depositor_comments
;
The following automatic conversions were performed:
'_exptl_absorpt_correction_type' value 'multiscan' changed to 'multi-scan'
according to '/home/saulius/struct/CIF-dictionaries/cif_core.dic'
dictionary named 'cif_core.dic' version 2.4.1 from 2010-06-29.

Automatic conversion script
Id: cif_fix_enum 1527 2010-12-29 10:47:43Z saulius 
;
_cod_original_cell_volume 2957.9(10)
_cod_database_code 4310552

loop_
_symmetry_equiv_pos_as_xyz
'x, y, z'
'-x, y, -z+1/2'
'x+1/2, y+1/2, z'
'-x+1/2, y+1/2, -z+1/2'
'-x, -y, -z'
'x, -y, z-1/2'
'-x+1/2, -y+1/2, -z'
'x+1/2, -y+1/2, z-1/2'

loop_
_atom_site_label
_atom_site_type_symbol
_atom_site_fract_x
_atom_site_fract_y
_atom_site_fract_z
_atom_site_U_iso_or_equiv
_atom_site_adp_type
_atom_site_occupancy
_atom_site_symmetry_multiplicity
_atom_site_calc_flag
_atom_site_refinement_flags
_atom_site_disorder_assembly
_atom_site_disorder_group
O1 O 0.0000 0.6327(2) 0.2500 0.0280(5) Uani 1 2 d S . .
N1 N 0.14421(12) 0.7794(2) 0.15193(11) 0.0375(6) Uani 1 1 d . . .
H1 H 0.1283(14) 0.712(3) 0.1184(14) 0.036(7) Uiso 1 1 d . . .
C1 C 0.09087(15) 1.0119(3) 0.08073(14) 0.0508(7) Uani 1 1 d . . .
H1A H 0.0653 0.9503 0.0369 0.076 Uiso 1 1 calc R . .
H1B H 0.1041 1.1134 0.0657 0.076 Uiso 1 1 calc R . .
H1C H 0.0576 1.0258 0.1102 0.076 Uiso 1 1 calc R . .
N2 N 0.14471(11) 0.8649(2) 0.26660(10) 0.0333(5) Uani 1 1 d . . .
C2 C 0.16137(14) 0.9287(3) 0.12622(14) 0.0393(6) Uani 1 1 d . . .
H2 H 0.1867 0.9940 0.1703 0.047 Uiso 1 1 calc R . .
C3 C 0.21579(16) 0.9053(3) 0.08397(16) 0.0545(8) Uani 1 1 d . . .
H3A H 0.2604 0.8510 0.1152 0.082 Uiso 1 1 calc R . .
H3B H 0.2304 1.0062 0.0696 0.082 Uiso 1 1 calc R . .
H3C H 0.1918 0.8434 0.0398 0.082 Uiso 1 1 calc R . .
C4 C 0.13591(12) 0.7547(2) 0.21992(12) 0.0287(6) Uani 1 1 d . . .
C5 C 0.11949(12) 0.5869(2) 0.22939(11) 0.0272(5) Uani 1 1 d . . .
C6 C 0.16761(13) 0.4704(3) 0.22178(12) 0.0328(6) Uani 1 1 d . . .
H6 H 0.2126 0.4986 0.2131 0.039 Uiso 1 1 calc R . .
C7 C 0.15167(14) 0.3138(3) 0.22657(13) 0.0382(6) Uani 1 1 d . . .
H7 H 0.1866 0.2382 0.2223 0.046 Uiso 1 1 calc R . .
C8 C 0.08617(14) 0.2665(3) 0.23744(13) 0.0360(6) Uani 1 1 d . . .
H8 H 0.0753 0.1595 0.2399 0.043 Uiso 1 1 calc R . .
C9 C 0.03628(12) 0.3800(2) 0.24468(12) 0.0296(5) Uani 1 1 d . . .
C10 C 0.05512(12) 0.5360(2) 0.24144(11) 0.0267(5) Uani 1 1 d . . .
C11 C 0.08436(16) 0.9243(3) 0.35848(15) 0.0458(7) Uani 1 1 d . . .
H11A H 0.0962 1.0349 0.3584 0.069 Uiso 1 1 calc R . .
H11B H 0.0824 0.8949 0.4071 0.069 Uiso 1 1 calc R . .
H11C H 0.0357 0.9039 0.3211 0.069 Uiso 1 1 calc R . .
C12 C 0.14483(14) 0.8298(3) 0.34110(12) 0.0356(6) Uani 1 1 d . . .
H12 H 0.1345 0.7169 0.3446 0.043 Uiso 1 1 calc R . .
C13 C 0.22174(16) 0.8687(3) 0.39599(14) 0.0496(7) Uani 1 1 d . . .
H13A H 0.2604 0.8102 0.3834 0.074 Uiso 1 1 calc R . .
H13B H 0.2228 0.8409 0.4458 0.074 Uiso 1 1 calc R . .
H13C H 0.2313 0.9800 0.3939 0.074 Uiso 1 1 calc R . .
O2 O -0.0322(2) 0.5755(5) 0.4703(2) 0.0694(12) Uiso 0.50 1 d P A -1
C14 C 0.0634(7) 0.4065(12) 0.4463(6) 0.113(3) Uiso 0.50 1 d P A -1
H14A H 0.1126 0.4058 0.4393 0.169 Uiso 0.50 1 calc PR A -1
H14B H 0.0256 0.3656 0.4021 0.169 Uiso 0.50 1 calc PR A -1
H14C H 0.0652 0.3417 0.4887 0.169 Uiso 0.50 1 calc PR A -1
C15 C 0.0444(5) 0.5601(11) 0.4590(5) 0.093(3) Uiso 0.50 1 d P A -1
H15A H 0.0445 0.6252 0.4166 0.139 Uiso 0.50 1 calc PR A -1
H15B H 0.0835 0.6009 0.5032 0.139 Uiso 0.50 1 calc PR A -1
C16 C -0.0248(4) 0.5353(10) 0.5411(4) 0.0704(19) Uiso 0.50 1 d P A -1
H16A H 0.0110 0.6059 0.5759 0.106 Uiso 0.50 1 calc PR A -1
H16B H -0.0054 0.4282 0.5511 0.106 Uiso 0.50 1 calc PR A -1
C17 C -0.0990(4) 0.5463(9) 0.5508(4) 0.073(2) Uiso 0.50 1 d P A -1
H17A H -0.0943 0.5206 0.6018 0.109 Uiso 0.50 1 calc PR A -1
H17B H -0.1336 0.4736 0.5174 0.109 Uiso 0.50 1 calc PR A -1
H17C H -0.1182 0.6521 0.5398 0.109 Uiso 0.50 1 calc PR A -1

loop_
_atom_site_aniso_label
_atom_site_aniso_U_11
_atom_site_aniso_U_22
_atom_site_aniso_U_33
_atom_site_aniso_U_23
_atom_site_aniso_U_13
_atom_site_aniso_U_12
O1 0.0302(12) 0.0205(11) 0.0373(13) 0.000 0.0163(9) 0.000
N1 0.0508(13) 0.0350(12) 0.0307(12) -0.0055(10) 0.0188(10) -0.0125(10)
C1 0.0575(17) 0.0495(17) 0.0441(16) 0.0068(12) 0.0148(13) -0.0020(14)
N2 0.0392(12) 0.0309(11) 0.0320(11) -0.0009(8) 0.0147(9) -0.0032(9)
C2 0.0488(15) 0.0383(14) 0.0328(13) 0.0007(10) 0.0160(11) -0.0103(12)
C3 0.0610(19) 0.0606(18) 0.0490(17) 0.0043(14) 0.0277(14) -0.0097(15)
C4 0.0281(12) 0.0285(13) 0.0314(13) -0.0002(10) 0.0123(10) -0.0009(10)
C5 0.0325(12) 0.0250(12) 0.0246(12) -0.0015(9) 0.0101(9) 0.0018(10)
C6 0.0340(13) 0.0322(13) 0.0332(13) -0.0031(10) 0.0126(10) 0.0037(11)
C7 0.0413(14) 0.0312(14) 0.0450(15) -0.0031(11) 0.0182(11) 0.0096(11)
C8 0.0459(15) 0.0219(12) 0.0416(14) -0.0001(10) 0.0160(11) 0.0063(10)
C9 0.0390(13) 0.0211(11) 0.0306(13) 0.0008(9) 0.0142(10) 0.0015(9)
C10 0.0313(12) 0.0225(11) 0.0272(12) -0.0004(9) 0.0107(9) 0.0053(9)
C11 0.0570(17) 0.0461(16) 0.0407(15) -0.0032(12) 0.0247(13) 0.0029(13)
C12 0.0475(15) 0.0304(13) 0.0299(13) 0.0024(10) 0.0140(11) -0.0051(11)
C13 0.0586(18) 0.0570(18) 0.0345(15) -0.0002(12) 0.0170(13) -0.0033(14)

loop_
_atom_type_symbol
_atom_type_description
_atom_type_scat_dispersion_real
_atom_type_scat_dispersion_imag
_atom_type_scat_source
C C 0.0033 0.0016 'International Tables Vol C Tables 4.2.6.8 and 6.1.1.4'
H H 0.0000 0.0000 'International Tables Vol C Tables 4.2.6.8 and 6.1.1.4'
N N 0.0061 0.0033 'International Tables Vol C Tables 4.2.6.8 and 6.1.1.4'
O O 0.0106 0.0060 'International Tables Vol C Tables 4.2.6.8 and 6.1.1.4'

loop_
_geom_angle_atom_site_label_1
_geom_angle_atom_site_label_2
_geom_angle_atom_site_label_3
_geom_angle
_geom_angle_site_symmetry_1
_geom_angle_site_symmetry_3
_geom_angle_publ_flag
C10 O1 C10 105.8(2) . 2 ?
C4 N1 C2 124.3(2) . . ?
C4 N2 C12 119.35(19) . . ?
N1 C2 C1 111.4(2) . . ?
N1 C2 C3 109.2(2) . . ?
C1 C2 C3 112.1(2) . . ?
N2 C4 N1 121.2(2) . . ?
N2 C4 C5 128.0(2) . . ?
N1 C4 C5 110.74(19) . . ?
C10 C5 C6 115.3(2) . . ?
C10 C5 C4 123.7(2) . . ?
C6 C5 C4 121.0(2) . . ?
C5 C6 C7 122.0(2) . . ?
C8 C7 C6 121.3(2) . . ?
C7 C8 C9 118.2(2) . . ?
C8 C9 C10 118.8(2) . . ?
C8 C9 C9 135.45(14) . 2 ?
C10 C9 C9 105.78(13) . 2 ?
C5 C10 O1 124.33(19) . . ?
C5 C10 C9 124.4(2) . . ?
O1 C10 C9 111.30(19) . . ?
N2 C12 C11 109.91(19) . . ?
N2 C12 C13 109.2(2) . . ?
C11 C12 C13 110.0(2) . . ?
C16 O2 C15 108.9(6) . . ?
C14 C15 O2 114.1(9) . . ?
O2 C16 C17 108.5(6) . . ?

loop_
_geom_bond_atom_site_label_1
_geom_bond_atom_site_label_2
_geom_bond_distance
_geom_bond_site_symmetry_2
_geom_bond_publ_flag
O1 C10 1.385(2) . ?
O1 C10 1.385(2) 2 ?
N1 C4 1.382(3) . ?
N1 C2 1.454(3) . ?
C1 C2 1.514(4) . ?
N2 C4 1.280(3) . ?
N2 C12 1.462(3) . ?
C2 C3 1.516(4) . ?
C4 C5 1.504(3) . ?
C5 C10 1.381(3) . ?
C5 C6 1.394(3) . ?
C6 C7 1.394(3) . ?
C7 C8 1.381(4) . ?
C8 C9 1.397(3) . ?
C9 C10 1.399(3) . ?
C9 C9 1.449(5) 2 ?
C11 C12 1.526(4) . ?
C12 C13 1.528(4) . ?
O2 C16 1.365(8) . ?
O2 C15 1.537(10) . ?
C14 C15 1.415(13) . ?
C16 C17 1.474(10) . ?

loop_
_geom_torsion_atom_site_label_1
_geom_torsion_atom_site_label_2
_geom_torsion_atom_site_label_3
_geom_torsion_atom_site_label_4
_geom_torsion
_geom_torsion_site_symmetry_1
_geom_torsion_site_symmetry_2
_geom_torsion_site_symmetry_3
_geom_torsion_site_symmetry_4
_geom_torsion_publ_flag
C4 N1 C2 C1 -94.8(3) . . . . ?
C4 N1 C2 C3 140.9(2) . . . . ?
C12 N2 C4 N1 -172.3(2) . . . . ?
C12 N2 C4 C5 4.9(3) . . . . ?
C2 N1 C4 N2 -1.6(4) . . . . ?
C2 N1 C4 C5 -179.2(2) . . . . ?
N2 C4 C5 C10 62.7(3) . . . . ?
N1 C4 C5 C10 -119.9(2) . . . . ?
N2 C4 C5 C6 -121.4(3) . . . . ?
N1 C4 C5 C6 56.0(3) . . . . ?
C10 C5 C6 C7 -0.4(3) . . . . ?
C4 C5 C6 C7 -176.7(2) . . . . ?
C5 C6 C7 C8 1.5(4) . . . . ?
C6 C7 C8 C9 -0.9(4) . . . . ?
C7 C8 C9 C10 -0.7(3) . . . . ?
C7 C8 C9 C9 179.0(3) . . . 2 ?
C6 C5 C10 O1 -179.59(17) . . . . ?
C4 C5 C10 O1 -3.5(3) . . . . ?
C6 C5 C10 C9 -1.3(3) . . . . ?
C4 C5 C10 C9 174.8(2) . . . . ?
C10 O1 C10 C5 178.2(2) 2 . . . ?
C10 O1 C10 C9 -0.23(11) 2 . . . ?
C8 C9 C10 C5 1.9(3) . . . . ?
C9 C9 C10 C5 -177.9(2) 2 . . . ?
C8 C9 C10 O1 -179.62(17) . . . . ?
C9 C9 C10 O1 0.6(3) 2 . . . ?
C4 N2 C12 C11 -123.1(2) . . . . ?
C4 N2 C12 C13 116.2(2) . . . . ?
C16 O2 C15 C14 80.2(8) . . . . ?
C15 O2 C16 C17 -178.5(7) . . . . ?
